data_9005787
loop_
_publ_author_name
'Arni, R.'
'Langer, K.'
'Tillmanns, E.'

_publ_section_title
;
 Mn3+ in garnets III. Absence of Jahn-Teller distortion
 in synthetic Mn3+ -bearing garnet
;
_journal_name_full 'Physics and Chemistry of Minerals'
_journal_page_first 279
_journal_page_last 282
_journal_paper_doi 10.1007/BF00310340
_journal_volume 12
_journal_year 1985
_chemical_formula_sum 'Al1.28 Ca2.43 Mn1.29 O12 Si3'
_chemical_name_mineral Garnet
_space_group_IT_number 230
_symmetry_space_group_name_Hall '-I 4bd 2c 3'
_symmetry_space_group_name_H-M 'I a -3 d'
_cell_angle_alpha 90
_cell_angle_beta 90
_cell_angle_gamma 90
_cell_length_a 11.867
_cell_length_b 11.867
_cell_length_c 11.867
_cell_formula_units_Z 8
_cell_volume 1671.178
_database_code_amcsd 0007369
_exptl_crystal_density_diffrn 3.808
_cod_original_sg_symbol_H-M 'I a 3 d'
_cod_original_formula_sum 'Ca2.43 Mn1.29 Al1.28 Si3 O12'
_cod_database_code 9005787

loop_
_space_group_symop_operation_xyz
x,y,z
1/2+x,1/2+y,1/2+z
z,1/2-x,1/2+y
1/2+z,-x,+y
-y,1/2+z,1/2-x
1/2-y,+z,-x
x,1/2-y,1/2+z
1/2+x,-y,+z
-z,1/2+x,1/2-y
1/2-z,+x,-y
y,1/2-z,1/2+x
1/2+y,-z,+x
-x,1/2+y,1/2-z
1/2-x,+y,-z
3/4+x,1/4-z,3/4-y
1/4+x,3/4-z,1/4-y
3/4-z,1/4+y,3/4+x
1/4-z,3/4+y,1/4+x
3/4+y,1/4-x,3/4-z
1/4+y,3/4-x,1/4-z
3/4-x,1/4+z,3/4+y
1/4-x,3/4+z,1/4+y
3/4+z,1/4-y,3/4-x
1/4+z,3/4-y,1/4-x
3/4-y,1/4+x,3/4+z
1/4-y,3/4+x,1/4+z
1/4+x,1/4+z,1/4+y
3/4+x,3/4+z,3/4+y
1/4-z,1/4-y,1/4-x
3/4-z,3/4-y,3/4-x
1/4+y,1/4+x,1/4+z
3/4+y,3/4+x,3/4+z
1/4-x,1/4-z,1/4-y
3/4-x,3/4-z,3/4-y
1/4+z,1/4+y,1/4+x
3/4+z,3/4+y,3/4+x
1/4-y,1/4-x,1/4-z
3/4-y,3/4-x,3/4-z
1/2+z,x,1/2-y
+z,1/2+x,-y
1/2-y,-z,1/2+x
-y,1/2-z,+x
1/2+x,y,1/2-z
+x,1/2+y,-z
1/2-z,-x,1/2+y
-z,1/2-x,+y
1/2+y,z,1/2-x
+y,1/2+z,-x
1/2-x,-y,1/2+z
-x,1/2-y,+z
1/2-z,1/2+x,y
-z,+x,1/2+y
1/2+y,1/2-z,-x
+y,-z,1/2-x
1/2-x,1/2+y,z
-x,+y,1/2+z
1/2+z,1/2-x,-y
+z,-x,1/2-y
1/2-y,1/2+z,x
-y,+z,1/2+x
1/2+x,1/2-y,-z
+x,-y,1/2-z
3/4-x,3/4+z,1/4-y
1/4-x,1/4+z,3/4-y
3/4+z,3/4-y,1/4+x
1/4+z,1/4-y,3/4+x
3/4-y,3/4+x,1/4-z
1/4-y,1/4+x,3/4-z
3/4+x,3/4-z,1/4+y
1/4+x,1/4-z,3/4+y
3/4-z,3/4+y,1/4-x
1/4-z,1/4+y,3/4-x
3/4+y,3/4-x,1/4+z
1/4+y,1/4-x,3/4+z
1/4-x,3/4-z,3/4+y
3/4-x,1/4-z,1/4+y
1/4+z,3/4+y,3/4-x
3/4+z,1/4+y,1/4-x
1/4-y,3/4-x,3/4+z
3/4-y,1/4-x,1/4+z
1/4+x,3/4+z,3/4-y
3/4+x,1/4+z,1/4-y
1/4-z,3/4-y,3/4+x
3/4-z,1/4-y,1/4+x
1/4+y,3/4+x,3/4-z
3/4+y,1/4+x,1/4-z
-z,-x,-y
1/2-z,1/2-x,1/2-y
y,z,x
1/2+y,1/2+z,1/2+x
-x,-y,-z
1/2-x,1/2-y,1/2-z
z,x,y
1/2+z,1/2+x,1/2+y
-y,-z,-x
1/2-y,1/2-z,1/2-x

loop_
_atom_site_aniso_label
_atom_site_aniso_U_11
_atom_site_aniso_U_22
_atom_site_aniso_U_33
_atom_site_aniso_U_12
_atom_site_aniso_U_13
_atom_site_aniso_U_23
CaX 0.00510 0.00910 0.00910 0.00000 0.00000 0.00300
MnX 0.00510 0.00910 0.00910 0.00000 0.00000 0.00300
AlY 0.00470 0.00470 0.00470 0.00010 0.00010 0.00010
MnY 0.00470 0.00470 0.00470 0.00010 0.00010 0.00010
Si 0.00820 0.00730 0.00730 0.00000 0.00000 0.00000
O 0.00900 0.00800 0.00900 0.00100 0.00050 0.00010

loop_
_atom_site_label
_atom_site_fract_x
_atom_site_fract_y
_atom_site_fract_z
_atom_site_occupancy
CaX 0.12500 0.00000 0.25000 0.81000
MnX 0.12500 0.00000 0.25000 0.19000
AlY 0.00000 0.00000 0.00000 0.64000
MnY 0.00000 0.00000 0.00000 0.36000
Si 0.37500 0.00000 0.25000 1.00000
O 0.03740 0.04700 0.65320 1.00000

loop_
_cod_related_entry_id
_cod_related_entry_database
_cod_related_entry_code
1 AMCSD 0007369
